data_4321007
loop_
_publ_author_name
'Tomoyuki Akutagawa'
'Tatsuo Hasegawa'
'Takayoshi Nakamura'
'Sadamu Takeda'
'Tamotsu Inabe'
'Ken-ichi Sugiura'
'Yoshiteru Sakata'
'Allan E. Underhill'

_publ_contact_author_address
;
Research Institute for Electronic Science, Hokkaido University
N12W6 kita-ku, Sapporo 060-0812, Japan
;
_publ_contact_author_email ' takuta@imd.es.hokudai.ac.jp '
_publ_contact_author_fax ' +81-11-706-4972 '
_publ_contact_author_name ' Tomoyuki Akutagawa'
_publ_contact_author_phone ' +81-11-706-2884 '
_publ_section_title
;
 M+(12-crown-4) Supramolecular Cations (M+= Na+, K+, Rb+, and NH4+) within
 Ni(2-thioxo-1,3-dithiole-4,5-dithiolate)2 Molecular Conductor
;
_journal_name_full 'Inorganic Chemistry'
_journal_page_first 2645
_journal_page_last 2651
_journal_paper_doi 10.1021/ic000104a
_journal_volume 39
_journal_year 2000
_chemical_formula_sum 'C40 H32 Na Ni4 O8 S40'
_chemical_formula_weight 2180.88
_space_group_IT_number 14
_symmetry_cell_setting monoclinic
_symmetry_Int_Tables_number 14
_symmetry_space_group_name_Hall '-P 2ybc'
_symmetry_space_group_name_H-M 'P 1 21/c 1'
_cell_angle_alpha 90
_cell_angle_beta 91.63(8)
_cell_angle_gamma 90
_cell_formula_units_Z 2
_cell_length_a 8.055(6)
_cell_length_b 11.23(1)
_cell_length_c 41.97(1)
_cell_measurement_reflns_used 25
_cell_measurement_temperature 296.2
_cell_measurement_theta_max 18.8
_cell_measurement_theta_min 15.9
_cell_volume 3795(5)
_computing_cell_refinement 'MSC/AFC Diffractometer Control'
_computing_data_collection 'MSC/AFC Diffractometer Control'
_computing_data_reduction 'teXsan Ver. 1.10'
_computing_publication_material 'teXsan Ver. 1.10'
_computing_structure_refinement 'teXsan Ver. 1.10'
_computing_structure_solution SIR92
_diffrn_measurement_device_type 'Rigaku AFC5R'
_diffrn_measurement_method \w-2\q
_diffrn_radiation_type 'Mo K\a'
_diffrn_radiation_wavelength 0.7107
_diffrn_reflns_av_R_equivalents 0.028
_diffrn_reflns_limit_h_max 10
_diffrn_reflns_limit_h_min 0
_diffrn_reflns_limit_k_max 14
_diffrn_reflns_limit_k_min 0
_diffrn_reflns_limit_l_max 54
_diffrn_reflns_limit_l_min -54
_diffrn_reflns_number 9781
_diffrn_reflns_theta_max 27.49
_diffrn_standards_decay_% 1.14
_diffrn_standards_interval_count 150
_diffrn_standards_number 3
_exptl_absorpt_coefficient_mu 2.130
_exptl_absorpt_correction_T_max 0.808
_exptl_absorpt_correction_T_min 0.643
_exptl_absorpt_correction_type psi-scan
_exptl_absorpt_process_details '(North, Phillips & Mathews, 1968)'
_exptl_crystal_colour black
_exptl_crystal_density_diffrn 1.909
_exptl_crystal_density_meas 1.800
_exptl_crystal_description needle
_exptl_crystal_size_max 0.600
_exptl_crystal_size_mid 0.200
_exptl_crystal_size_min 0.100
_refine_diff_density_max 0.78
_refine_diff_density_min -0.70
_refine_ls_extinction_coef 0.00068(5)
_refine_ls_extinction_method 'Zachariasen(1967) type 2 Gaussian isotropic'
_refine_ls_goodness_of_fit_all 1.902
_refine_ls_number_parameters 422
_refine_ls_number_reflns 3520
_refine_ls_R_factor_obs 0.0755
_refine_ls_shift/esd_max 0.9607
_refine_ls_structure_factor_coef F
_refine_ls_weighting_scheme unit
_refine_ls_wR_factor_obs 0.0827
_reflns_number_observed 3520
_reflns_number_total 2900
_cod_data_source_file ic000104a_1.cif
_cod_data_source_block afc5r.xtl_master_file
_cod_original_cell_volume 3794(4)
_cod_original_formula_sum 'C40 H32 Na1 O8 Ni4 S40 '
_cod_database_code 4321007

loop_
_symmetry_equiv_pos_as_xyz
x,y,z
-x,1/2+y,1/2-z
-x,-y,-z
x,1/2-y,1/2+z

loop_
_atom_site_aniso_label
_atom_site_aniso_U_11
_atom_site_aniso_U_22
_atom_site_aniso_U_33
_atom_site_aniso_U_12
_atom_site_aniso_U_13
_atom_site_aniso_U_23
Ni(1) 0.0371(10) 0.0286(9) 0.0379(10) -0.0005(8) 0.0007(8) -0.0006(8)
Ni(2) 0.047(1) 0.0321(9) 0.0377(10) -0.0006(9) 0.0011(9) -0.0005(9)
S(1) 0.056(2) 0.031(2) 0.045(2) -0.004(2) 0.004(2) -0.001(2)
S(2) 0.062(3) 0.057(2) 0.040(2) 0.005(2) -0.001(2) -0.005(2)
S(3) 0.129(5) 0.129(5) 0.041(2) -0.001(4) 0.025(3) 0.005(3)
S(4) 0.067(3) 0.056(3) 0.052(2) 0.005(2) 0.014(2) 0.018(2)
S(5) 0.051(2) 0.031(2) 0.047(2) -0.001(2) 0.007(2) 0.001(2)
S(6) 0.057(2) 0.034(2) 0.042(2) -0.007(2) 0.007(2) -0.003(2)
S(7) 0.063(3) 0.045(2) 0.042(2) -0.002(2) 0.005(2) -0.005(2)
S(8) 0.098(4) 0.074(3) 0.052(2) 0.003(3) 0.023(2) -0.001(2)
S(9) 0.056(2) 0.044(2) 0.042(2) -0.002(2) 0.013(2) 0.001(2)
S(10) 0.054(2) 0.033(2) 0.043(2) -0.003(2) 0.007(2) -0.004(2)
S(11) 0.053(2) 0.029(2) 0.047(2) -0.010(2) 0.003(2) -0.002(2)
S(12) 0.052(2) 0.039(2) 0.046(2) 0.003(2) 0.000(2) -0.006(2)
S(13) 0.079(3) 0.089(4) 0.048(2) 0.006(3) 0.011(2) 0.006(3)
S(14) 0.055(2) 0.040(2) 0.056(2) -0.004(2) 0.004(2) 0.009(2)
S(15) 0.050(2) 0.033(2) 0.046(2) -0.009(2) -0.002(2) -0.003(2)
S(16) 0.048(2) 0.042(2) 0.038(2) -0.006(2) 0.004(2) 0.002(2)
S(17) 0.065(3) 0.061(2) 0.038(2) -0.006(2) 0.000(2) -0.008(2)
S(18) 0.130(5) 0.110(5) 0.047(3) -0.006(4) 0.023(3) 0.001(3)
S(19) 0.061(3) 0.061(3) 0.047(2) -0.008(2) 0.006(2) 0.012(2)
S(20) 0.047(2) 0.041(2) 0.045(2) -0.010(2) -0.001(2) 0.004(2)
Na(1) 0.086(7) 0.055(5) 0.076(7) -0.004(5) -0.025(5) 0.010(5)
O(1) 0.50(4) 0.10(1) 0.10(1) -0.10(2) 0.15(2) -0.04(1)
O(2) 0.11(1) 0.14(2) 0.14(1) -0.02(1) -0.04(1) 0.04(1)
O(3) 0.34(4) 0.18(2) 0.16(2) -0.01(3) 0.03(2) -0.09(2)
O(4) 0.15(2) 0.24(3) 0.37(4) 0.08(2) 0.12(2) 0.03(3)
C(1) 0.066(10) 0.024(7) 0.031(7) 0.002(7) -0.008(7) -0.003(6)
C(2) 0.08(1) 0.055(10) 0.038(8) 0.011(9) 0.008(8) 0.012(8)
C(3) 0.030(7) 0.040(7) 0.039(7) -0.002(6) -0.005(6) 0.011(6)
C(4) 0.055(9) 0.028(7) 0.035(7) 0.000(7) -0.016(7) 0.002(6)
C(5) 0.056(9) 0.048(8) 0.043(8) -0.009(8) 0.001(7) -0.011(7)
C(6) 0.028(7) 0.037(7) 0.042(8) 0.012(6) -0.003(6) 0.008(6)
C(7) 0.017(6) 0.033(7) 0.048(8) -0.003(5) -0.005(6) 0.002(6)
C(8) 0.035(8) 0.08(1) 0.050(9) 0.034(8) 0.005(7) 0.009(9)
C(9) 0.032(7) 0.034(7) 0.047(8) -0.007(6) 0.011(6) 0.004(6)
C(10) 0.029(7) 0.043(8) 0.051(8) 0.013(7) -0.010(6) 0.006(7)
C(11) 0.048(9) 0.09(1) 0.047(9) 0.011(9) -0.006(7) 0.003(9)
C(12) 0.043(8) 0.058(9) 0.019(6) 0.006(7) -0.004(6) 0.005(6)
C(13) 0.20(3) 0.09(2) 0.07(1) 0.01(2) -0.05(2) -0.02(1)
C(14) 0.21(2) 0.28(3) 0.15(2) -0.20(2) -0.16(1) 0.16(2)
C(15) 0.09(1) 0.10(2) 0.10(2) 0.02(1) 0.04(1) 0.04(1)
C(16) 0.11(2) 0.32(4) 0.06(1) 0.03(2) 0.02(1) -0.08(2)
C(17) 0.10(2) 0.24(3) 0.11(2) -0.07(2) 0.05(1) 0.03(2)
C(18) 0.48(5) 0.05(1) 0.14(2) 0.06(2) 0.21(2) 0.04(1)
C(19) 0.19(3) 0.46(5) 0.05(1) 0.18(3) 0.06(1) 0.11(2)
C(20) 0.14(3) 0.08(2) 0.39(5) 0.05(2) 0.03(3) 0.08(3)

loop_
_atom_site_label
_atom_site_type_symbol
_atom_site_fract_x
_atom_site_fract_y
_atom_site_fract_z
_atom_site_U_iso_or_equiv
_atom_site_thermal_displace_type
_atom_site_occupancy
_atom_site_calc_flag
_atom_site_refinement_flags
_atom_site_disorder_assembly
_atom_site_disorder_group
Ni(1) Ni -0.3635(2) 1.0433(2) 0.74080(4) 0.0346(5) Uani 1.00 d . . .
Ni(2) Ni 0.1944(2) 1.0387(2) 0.70462(4) 0.0390(5) Uani 1.00 d . . .
S(1) S -0.3482(5) 1.1764(3) 0.77759(9) 0.044(1) Uani 1.00 d . . .
S(2) S -0.4582(6) 1.1758(4) 0.84570(9) 0.053(1) Uani 1.00 d . . .
S(3) S -0.6176(8) 1.0655(6) 0.9005(1) 0.099(2) Uani 1.00 d . . .
S(4) S -0.5803(6) 0.9314(4) 0.8402(1) 0.058(1) Uani 1.00 d . . .
S(5) S -0.4798(5) 0.9156(3) 0.77145(10) 0.043(1) Uani 1.00 d . . .
S(6) S -0.3759(5) 0.9099(3) 0.70375(9) 0.044(1) Uani 1.00 d . . .
S(7) S -0.2612(5) 0.9130(4) 0.63597(10) 0.050(1) Uani 1.00 d . . .
S(8) S -0.0987(7) 1.0262(5) 0.5814(1) 0.074(2) Uani 1.00 d . . .
S(9) S -0.1356(5) 1.1553(4) 0.64266(9) 0.047(1) Uani 1.00 d . . .
S(10) S -0.2439(5) 1.1713(3) 0.71083(9) 0.043(1) Uani 1.00 d . . .
S(11) S 0.2102(5) 1.1715(3) 0.74115(9) 0.043(1) Uani 1.00 d . . .
S(12) S 0.1044(5) 1.1701(3) 0.80948(9) 0.046(1) Uani 1.00 d . . .
S(13) S -0.0526(6) 1.0596(5) 0.8647(1) 0.072(2) Uani 1.00 d . . .
S(14) S -0.0277(5) 0.9304(3) 0.8034(1) 0.050(1) Uani 1.00 d . . .
S(15) S 0.0720(5) 0.9142(3) 0.73518(9) 0.043(1) Uani 1.00 d . . .
S(16) S 0.1803(5) 0.9035(3) 0.66831(9) 0.043(1) Uani 1.00 d . . .
S(17) S 0.2985(6) 0.9016(4) 0.60052(10) 0.055(1) Uani 1.00 d . . .
S(18) S 0.4463(8) 1.0148(6) 0.5437(1) 0.095(2) Uani 1.00 d . . .
S(19) S 0.4133(6) 1.1458(4) 0.6048(1) 0.056(1) Uani 1.00 d . . .
S(20) S 0.3108(5) 1.1660(4) 0.67356(9) 0.044(1) Uani 1.00 d . . .
Na(1) Na -1.0000 1.0000 1.0000 0.073(3) Uani 1.00 d S . .
O(1) O -0.932(4) 1.065(2) 1.0592(4) 0.23(1) Uani 1.00 d . . .
O(2) O -1.200(2) 1.176(2) 1.0263(4) 0.132(7) Uani 1.00 d . . .
O(3) O -0.985(4) 1.211(2) 0.9665(6) 0.23(1) Uani 1.00 d . . .
O(4) O -0.683(3) 1.105(3) 1.0122(8) 0.25(1) Uani 1.00 d . . .
C(1) C -0.437(2) 1.105(1) 0.8094(3) 0.040(4) Uani 1.00 d . . .
C(2) C -0.555(2) 1.056(1) 0.8640(3) 0.058(5) Uani 1.00 d . . .
C(3) C -0.493(2) 0.992(1) 0.8061(3) 0.037(4) Uani 1.00 d . . .
C(4) C -0.288(2) 0.982(1) 0.6732(3) 0.040(4) Uani 1.00 d . . .
C(5) C -0.160(2) 1.032(1) 0.6179(3) 0.049(4) Uani 1.00 d . . .
C(6) C -0.231(2) 1.093(1) 0.6757(3) 0.036(4) Uani 1.00 d . . .
C(7) C 0.126(1) 1.104(1) 0.7730(3) 0.033(3) Uani 1.00 d . . .
C(8) C 0.005(2) 1.055(2) 0.8283(4) 0.055(5) Uani 1.00 d . . .
C(9) C 0.058(2) 0.989(1) 0.7697(3) 0.037(4) Uani 1.00 d . . .
C(10) C 0.270(2) 0.973(1) 0.6367(3) 0.041(4) Uani 1.00 d . . .
C(11) C 0.390(2) 1.016(2) 0.5811(4) 0.061(5) Uani 1.00 d . . .
C(12) C 0.328(2) 1.086(1) 0.6394(3) 0.040(4) Uani 1.00 d . . .
C(13) C -0.996(4) 1.159(2) 1.0696(5) 0.121(10) Uani 1.00 d . . .
C(14) C -1.158(3) 1.145(3) 1.0515(6) 0.22(1) Uani 1.00 d . . .
C(15) C -1.153(3) 1.278(2) 1.0077(5) 0.095(8) Uani 1.00 d . . .
C(16) C -1.100(3) 1.230(4) 0.9796(5) 0.16(1) Uani 1.00 d . . .
C(17) C -0.801(3) 1.243(3) 0.9744(6) 0.15(1) Uani 1.00 d . . .
C(18) C -0.696(5) 1.142(2) 0.9810(6) 0.22(1) Uani 1.00 d . . .
C(19) C -0.715(4) 1.099(4) 1.0371(5) 0.23(1) Uani 1.00 d . . .
C(20) C -0.753(4) 1.057(3) 1.061(1) 0.21(2) Uani 1.00 d . . .

loop_
_atom_type_symbol
_atom_type_description
_atom_type_scat_dispersion_real
_atom_type_scat_dispersion_imag
_atom_type_scat_source
C C 0.003 0.002
;International Tables for Crystallography
(1992, Vol. C, Tables 4.2.6.8 and 6.1.1.1)
;
H H 0.000 0.000
;International Tables for Crystallography
(1992, Vol. C, Table 6.1.1.2)
;
O O 0.011 0.006
;International Tables for Crystallography
(1992, Vol. C, Tables 4.2.6.8 and 6.1.1.1)
;
Na Na 0.036 0.025
;International Tables for Crystallography
(1992, Vol. C, Tables 4.2.6.8 and 6.1.1.1)
;
S S 0.125 0.123
;International Tables for Crystallography
(1992, Vol. C, Tables 4.2.6.8 and 6.1.1.1)
;
Ni Ni 0.339 1.112
;International Tables for Crystallography
(1992, Vol. C, Tables 4.2.6.8 and 6.1.1.1)
;

loop_
_geom_angle_atom_site_label_1
_geom_angle_atom_site_label_2
_geom_angle_atom_site_label_3
_geom_angle
_geom_angle_site_symmetry_1
_geom_angle_site_symmetry_2
_geom_angle_site_symmetry_3
_geom_angle_publ_flag
S(1) Ni(1) S(5) 92.9(2) . 1_555 1_555 yes
S(1) Ni(1) S(6) 179.2(2) . 1_555 1_555 yes
S(1) Ni(1) S(10) 86.4(2) . 1_555 1_555 yes
S(5) Ni(1) S(6) 87.5(2) . 1_555 1_555 yes
S(5) Ni(1) S(10) 179.0(2) . 1_555 1_555 yes
S(6) Ni(1) S(10) 93.1(2) . 1_555 1_555 yes
S(11) Ni(2) S(15) 92.5(2) . 1_555 1_555 yes
S(11) Ni(2) S(16) 179.2(2) . 1_555 1_555 yes
S(11) Ni(2) S(20) 87.3(2) . 1_555 1_555 yes
S(15) Ni(2) S(16) 87.0(2) . 1_555 1_555 yes
S(15) Ni(2) S(20) 178.4(2) . 1_555 1_555 yes
S(16) Ni(2) S(20) 93.1(2) . 1_555 1_555 yes
Ni(1) S(1) C(1) 102.4(5) . 1_555 1_555 yes
Ni(1) S(1) C(3) 76.6(3) . 1_555 1_555 yes
C(1) S(1) C(3) 25.7(5) . 1_555 1_555 yes
C(1) S(2) C(2) 95.0(7) . 1_555 1_555 yes
C(1) S(2) C(3) 26.3(6) . 1_555 1_555 yes
C(2) S(2) C(3) 68.8(6) . 1_555 1_555 yes
C(1) S(4) C(2) 69.0(6) . 1_555 1_555 yes
C(1) S(4) C(3) 27.7(5) . 1_555 1_555 yes
C(2) S(4) C(3) 96.6(7) . 1_555 1_555 yes
Ni(1) S(5) C(1) 77.2(3) . 1_555 1_555 yes
Ni(1) S(5) C(3) 102.4(5) . 1_555 1_555 yes
C(1) S(5) C(3) 25.1(6) . 1_555 1_555 yes
Ni(1) S(6) C(4) 101.8(5) . 1_555 1_555 yes
Ni(1) S(6) C(6) 76.8(3) . 1_555 1_555 yes
C(4) S(6) C(6) 25.0(5) . 1_555 1_555 yes
C(4) S(7) C(5) 97.0(7) . 1_555 1_555 yes
C(4) S(7) C(6) 27.3(5) . 1_555 1_555 yes
C(5) S(7) C(6) 69.7(6) . 1_555 1_555 yes
C(4) S(9) C(5) 70.1(6) . 1_555 1_555 yes
C(4) S(9) C(6) 26.4(5) . 1_555 1_555 yes
C(5) S(9) C(6) 96.4(7) . 1_555 1_555 yes
Ni(1) S(10) C(4) 76.1(3) . 1_555 1_555 yes
Ni(1) S(10) C(6) 101.5(5) . 1_555 1_555 yes
C(4) S(10) C(6) 25.4(6) . 1_555 1_555 yes
Ni(2) S(11) C(7) 103.6(5) . 1_555 1_555 yes
Ni(2) S(11) C(9) 76.5(3) . 1_555 1_555 yes
C(7) S(11) C(9) 27.1(5) . 1_555 1_555 yes
C(7) S(12) C(8) 98.3(7) . 1_555 1_555 yes
C(7) S(12) C(9) 28.5(5) . 1_555 1_555 yes
C(8) S(12) C(9) 69.8(6) . 1_555 1_555 yes
C(7) S(14) C(8) 68.8(6) . 1_555 1_555 yes
C(7) S(14) C(9) 28.7(5) . 1_555 1_555 yes
C(8) S(14) C(9) 97.4(7) . 1_555 1_555 yes
Ni(2) S(15) C(7) 76.5(3) . 1_555 1_555 yes
Ni(2) S(15) C(9) 103.4(5) . 1_555 1_555 yes
C(7) S(15) C(9) 26.9(5) . 1_555 1_555 yes
Ni(2) S(16) C(10) 102.2(5) . 1_555 1_555 yes
Ni(2) S(16) C(12) 76.3(3) . 1_555 1_555 yes
C(10) S(16) C(12) 25.9(6) . 1_555 1_555 yes
C(10) S(17) C(11) 97.9(8) . 1_555 1_555 yes
C(10) S(17) C(12) 27.3(6) . 1_555 1_555 yes
C(11) S(17) C(12) 70.7(7) . 1_555 1_555 yes
C(10) S(19) C(11) 68.6(7) . 1_555 1_555 yes
C(10) S(19) C(12) 27.7(6) . 1_555 1_555 yes
C(11) S(19) C(12) 96.2(8) . 1_555 1_555 yes
Ni(2) S(20) C(10) 76.4(3) . 1_555 1_555 yes
Ni(2) S(20) C(12) 101.8(5) . 1_555 1_555 yes
C(10) S(20) C(12) 25.5(6) . 1_555 1_555 yes
O(1) Na(1) O(1) 180.0 . 1_555 3_377 yes
O(1) Na(1) O(2) 61.7(7) . 1_555 1_555 yes
O(1) Na(1) O(2) 118.3(7) . 1_555 3_377 yes
O(1) Na(1) O(3) 102.9(6) . 1_555 1_555 yes
O(1) Na(1) O(3) 77.1(6) . 1_555 3_377 yes
O(1) Na(1) O(2) 118.3(7) . 3_377 1_555 yes
O(1) Na(1) O(2) 61.7(7) . 3_377 3_377 yes
O(1) Na(1) O(3) 77.1(6) . 3_377 1_555 yes
O(1) Na(1) O(3) 102.9(6) . 3_377 3_377 yes
O(2) Na(1) O(2) 180.0 . 1_555 3_377 yes
O(2) Na(1) O(3) 68.0(7) . 1_555 1_555 yes
O(2) Na(1) O(3) 112.0(7) . 1_555 3_377 yes
O(2) Na(1) O(3) 112.0(7) . 3_377 1_555 yes
O(2) Na(1) O(3) 68.0(7) . 3_377 3_377 yes
O(3) Na(1) O(3) 180.0000(1) . 1_555 3_377 yes
Na(1) O(1) O(2) 62.3(7) . 1_555 1_555 yes
Na(1) O(1) C(13) 121(2) . 1_555 1_555 yes
Na(1) O(1) C(14) 81(1) . 1_555 1_555 yes
Na(1) O(1) C(19) 76(1) . 1_555 1_555 yes
Na(1) O(1) C(20) 105(1) . 1_555 1_555 yes
O(2) O(1) C(13) 60(1) . 1_555 1_555 yes
O(2) O(1) C(14) 21.8(9) . 1_555 1_555 yes
O(2) O(1) C(19) 111(1) . 1_555 1_555 yes
O(2) O(1) C(20) 146(1) . 1_555 1_555 yes
C(13) O(1) C(14) 47(1) . 1_555 1_555 yes
C(13) O(1) C(19) 112(2) . 1_555 1_555 yes
C(13) O(1) C(20) 113(2) . 1_555 1_555 yes
C(14) O(1) C(19) 130(1) . 1_555 1_555 yes
C(14) O(1) C(20) 157(2) . 1_555 1_555 yes
C(19) O(1) C(20) 36(1) . 1_555 1_555 yes
Na(1) O(2) O(1) 56.0(5) . 1_555 1_555 yes
Na(1) O(2) C(13) 82.0(8) . 1_555 1_555 yes
Na(1) O(2) C(14) 91(2) . 1_555 1_555 yes
Na(1) O(2) C(15) 101(1) . 1_555 1_555 yes
Na(1) O(2) C(16) 67(1) . 1_555 1_555 yes
O(1) O(2) C(13) 26.7(7) . 1_555 1_555 yes
O(1) O(2) C(14) 40(1) . 1_555 1_555 yes
O(1) O(2) C(15) 114(1) . 1_555 1_555 yes
O(1) O(2) C(16) 105(1) . 1_555 1_555 yes
C(13) O(2) C(14) 28(1) . 1_555 1_555 yes
C(13) O(2) C(15) 106(1) . 1_555 1_555 yes
C(13) O(2) C(16) 115(1) . 1_555 1_555 yes
C(14) O(2) C(15) 130(2) . 1_555 1_555 yes
C(14) O(2) C(16) 143(2) . 1_555 1_555 yes
C(15) O(2) C(16) 37(1) . 1_555 1_555 yes
Na(1) O(3) C(15) 82.3(10) . 1_555 1_555 yes
Na(1) O(3) C(16) 82(2) . 1_555 1_555 yes
Na(1) O(3) C(17) 98(1) . 1_555 1_555 yes
Na(1) O(3) C(18) 70.3(9) . 1_555 1_555 yes
C(15) O(3) C(16) 21(1) . 1_555 1_555 yes
C(15) O(3) C(17) 109(1) . 1_555 1_555 yes
C(15) O(3) C(18) 118(1) . 1_555 1_555 yes
C(16) O(3) C(17) 131(2) . 1_555 1_555 yes
C(16) O(3) C(18) 136(2) . 1_555 1_555 yes
C(17) O(3) C(18) 32(1) . 1_555 1_555 yes
C(17) O(4) C(18) 31(1) . 1_555 1_555 yes
C(17) O(4) C(19) 126(2) . 1_555 1_555 yes
C(17) O(4) C(20) 130(1) . 1_555 1_555 yes
C(18) O(4) C(19) 156(3) . 1_555 1_555 yes
C(18) O(4) C(20) 159(2) . 1_555 1_555 yes
C(19) O(4) C(20) 7(2) . 1_555 1_555 yes
S(1) C(1) S(2) 121.0(8) . 1_555 1_555 yes
S(1) C(1) S(4) 157.2(7) . 1_555 1_555 yes
S(1) C(1) S(5) 87.4(5) . 1_555 1_555 yes
S(1) C(1) C(2) 163.8(8) . 1_555 1_555 yes
S(1) C(1) C(3) 120(1) . 1_555 1_555 yes
S(2) C(1) S(4) 81.8(6) . 1_555 1_555 yes
S(2) C(1) S(5) 151.6(8) . 1_555 1_555 yes
S(2) C(1) C(2) 42.8(5) . 1_555 1_555 yes
S(2) C(1) C(3) 119(1) . 1_555 1_555 yes
S(4) C(1) S(5) 69.8(4) . 1_555 1_555 yes
S(4) C(1) C(2) 39.0(4) . 1_555 1_555 yes
S(4) C(1) C(3) 37.2(8) . 1_555 1_555 yes
S(5) C(1) C(2) 108.8(6) . 1_555 1_555 yes
S(5) C(1) C(3) 32.6(7) . 1_555 1_555 yes
C(2) C(1) C(3) 76.2(10) . 1_555 1_555 yes
S(2) C(2) S(3) 121(1) . 1_555 1_555 yes
S(2) C(2) S(4) 114.1(9) . 1_555 1_555 yes
S(2) C(2) C(1) 42.1(5) . 1_555 1_555 yes
S(2) C(2) C(3) 72.2(6) . 1_555 1_555 yes
S(3) C(2) S(4) 124(1) . 1_555 1_555 yes
S(3) C(2) C(1) 163(1) . 1_555 1_555 yes
S(3) C(2) C(3) 166(1) . 1_555 1_555 yes
S(4) C(2) C(1) 72.0(6) . 1_555 1_555 yes
S(4) C(2) C(3) 41.9(5) . 1_555 1_555 yes
C(1) C(2) C(3) 30.1(4) . 1_555 1_555 yes
S(1) C(3) S(2) 69.0(4) . 1_555 1_555 yes
S(1) C(3) S(4) 149.4(8) . 1_555 1_555 yes
S(1) C(3) S(5) 88.0(5) . 1_555 1_555 yes
S(1) C(3) C(1) 34.2(7) . 1_555 1_555 yes
S(1) C(3) C(2) 107.9(6) . 1_555 1_555 yes
S(2) C(3) S(4) 80.4(5) . 1_555 1_555 yes
S(2) C(3) S(5) 157.0(7) . 1_555 1_555 yes
S(2) C(3) C(1) 34.7(8) . 1_555 1_555 yes
S(2) C(3) C(2) 39.0(4) . 1_555 1_555 yes
S(4) C(3) S(5) 122.6(8) . 1_555 1_555 yes
S(4) C(3) C(1) 115(1) . 1_555 1_555 yes
S(4) C(3) C(2) 41.5(5) . 1_555 1_555 yes
S(5) C(3) C(1) 122(1) . 1_555 1_555 yes
S(5) C(3) C(2) 164.0(8) . 1_555 1_555 yes
C(1) C(3) C(2) 73.7(10) . 1_555 1_555 yes
S(6) C(4) S(7) 121.9(8) . 1_555 1_555 yes
S(6) C(4) S(9) 158.1(7) . 1_555 1_555 yes
S(6) C(4) S(10) 89.0(6) . 1_555 1_555 yes
S(6) C(4) C(5) 163.2(8) . 1_555 1_555 yes
S(6) C(4) C(6) 122(1) . 1_555 1_555 yes
S(7) C(4) S(9) 79.9(5) . 1_555 1_555 yes
S(7) C(4) S(10) 149.1(7) . 1_555 1_555 yes
S(7) C(4) C(5) 41.4(5) . 1_555 1_555 yes
S(7) C(4) C(6) 115(1) . 1_555 1_555 yes
S(9) C(4) S(10) 69.1(3) . 1_555 1_555 yes
S(9) C(4) C(5) 38.5(4) . 1_555 1_555 yes
S(9) C(4) C(6) 35.5(8) . 1_555 1_555 yes
S(10) C(4) C(5) 107.7(6) . 1_555 1_555 yes
S(10) C(4) C(6) 33.6(7) . 1_555 1_555 yes
C(5) C(4) C(6) 74.1(10) . 1_555 1_555 yes
S(7) C(5) S(8) 122.5(9) . 1_555 1_555 yes
S(7) C(5) S(9) 113.0(8) . 1_555 1_555 yes
S(7) C(5) C(4) 41.6(5) . 1_555 1_555 yes
S(7) C(5) C(6) 71.2(6) . 1_555 1_555 yes
S(8) C(5) S(9) 124.5(10) . 1_555 1_555 yes
S(8) C(5) C(4) 164.1(9) . 1_555 1_555 yes
S(8) C(5) C(6) 166.3(9) . 1_555 1_555 yes
S(9) C(5) C(4) 71.4(6) . 1_555 1_555 yes
S(9) C(5) C(6) 41.9(5) . 1_555 1_555 yes
C(4) C(5) C(6) 29.5(4) . 1_555 1_555 yes
S(6) C(6) S(7) 69.6(4) . 1_555 1_555 yes
S(6) C(6) S(9) 150.5(7) . 1_555 1_555 yes
S(6) C(6) S(10) 88.6(6) . 1_555 1_555 yes
S(6) C(6) C(4) 32.4(7) . 1_555 1_555 yes
S(6) C(6) C(5) 108.8(6) . 1_555 1_555 yes
S(7) C(6) S(9) 80.9(5) . 1_555 1_555 yes
S(7) C(6) S(10) 158.2(8) . 1_555 1_555 yes
S(7) C(6) C(4) 37.2(8) . 1_555 1_555 yes
S(7) C(6) C(5) 39.2(4) . 1_555 1_555 yes
S(9) C(6) S(10) 120.8(8) . 1_555 1_555 yes
S(9) C(6) C(4) 118(1) . 1_555 1_555 yes
S(9) C(6) C(5) 41.7(5) . 1_555 1_555 yes
S(10) C(6) C(4) 121(1) . 1_555 1_555 yes
S(10) C(6) C(5) 162.5(8) . 1_555 1_555 yes
C(4) C(6) C(5) 76.4(10) . 1_555 1_555 yes
S(11) C(7) S(12) 124.2(8) . 1_555 1_555 yes
S(11) C(7) S(14) 155.7(7) . 1_555 1_555 yes
S(11) C(7) S(15) 87.3(5) . 1_555 1_555 yes
S(11) C(7) C(8) 165.0(8) . 1_555 1_555 yes
S(11) C(7) C(9) 119(1) . 1_555 1_555 yes
S(12) C(7) S(14) 80.0(5) . 1_555 1_555 yes
S(12) C(7) S(15) 148.4(7) . 1_555 1_555 yes
S(12) C(7) C(8) 40.9(5) . 1_555 1_555 yes
S(12) C(7) C(9) 115(1) . 1_555 1_555 yes
S(14) C(7) S(15) 68.4(3) . 1_555 1_555 yes
S(14) C(7) C(8) 39.1(4) . 1_555 1_555 yes
S(14) C(7) C(9) 36.0(7) . 1_555 1_555 yes
S(15) C(7) C(8) 107.5(6) . 1_555 1_555 yes
S(15) C(7) C(9) 32.4(7) . 1_555 1_555 yes
C(8) C(7) C(9) 75.1(9) . 1_555 1_555 yes
S(12) C(8) S(13) 124(1) . 1_555 1_555 yes
S(12) C(8) S(14) 113.0(8) . 1_555 1_555 yes
S(12) C(8) C(7) 40.8(5) . 1_555 1_555 yes
S(12) C(8) C(9) 72.2(6) . 1_555 1_555 yes
S(13) C(8) S(14) 122(1) . 1_555 1_555 yes
S(13) C(8) C(7) 164(1) . 1_555 1_555 yes
S(13) C(8) C(9) 163(1) . 1_555 1_555 yes
S(14) C(8) C(7) 72.2(6) . 1_555 1_555 yes
S(14) C(8) C(9) 40.8(4) . 1_555 1_555 yes
C(7) C(8) C(9) 31.3(4) . 1_555 1_555 yes
S(11) C(9) S(12) 68.7(3) . 1_555 1_555 yes
S(11) C(9) S(14) 148.5(7) . 1_555 1_555 yes
S(11) C(9) S(15) 87.5(5) . 1_555 1_555 yes
S(11) C(9) C(7) 33.2(7) . 1_555 1_555 yes
S(11) C(9) C(8) 106.7(6) . 1_555 1_555 yes
S(12) C(9) S(14) 79.8(5) . 1_555 1_555 yes
S(12) C(9) S(15) 156.2(7) . 1_555 1_555 yes
S(12) C(9) C(7) 35.6(7) . 1_555 1_555 yes
S(12) C(9) C(8) 38.0(4) . 1_555 1_555 yes
S(14) C(9) S(15) 124.0(8) . 1_555 1_555 yes
S(14) C(9) C(7) 115(1) . 1_555 1_555 yes
S(14) C(9) C(8) 41.8(5) . 1_555 1_555 yes
S(15) C(9) C(7) 120(1) . 1_555 1_555 yes
S(15) C(9) C(8) 165.7(8) . 1_555 1_555 yes
C(7) C(9) C(8) 73.6(9) . 1_555 1_555 yes
S(16) C(10) S(17) 122.4(9) . 1_555 1_555 yes
S(16) C(10) S(19) 157.8(8) . 1_555 1_555 yes
S(16) C(10) S(20) 88.3(6) . 1_555 1_555 yes
S(16) C(10) C(11) 162.7(9) . 1_555 1_555 yes
S(16) C(10) C(12) 120(1) . 1_555 1_555 yes
S(17) C(10) S(19) 79.8(5) . 1_555 1_555 yes
S(17) C(10) S(20) 149.2(8) . 1_555 1_555 yes
S(17) C(10) C(11) 40.3(5) . 1_555 1_555 yes
S(17) C(10) C(12) 116(1) . 1_555 1_555 yes
S(19) C(10) S(20) 69.5(4) . 1_555 1_555 yes
S(19) C(10) C(11) 39.5(5) . 1_555 1_555 yes
S(19) C(10) C(12) 37.1(7) . 1_555 1_555 yes
S(20) C(10) C(11) 109.0(7) . 1_555 1_555 yes
S(20) C(10) C(12) 32.4(7) . 1_555 1_555 yes
C(11) C(10) C(12) 76.6(10) . 1_555 1_555 yes
S(17) C(11) S(18) 125(1) . 1_555 1_555 yes
S(17) C(11) S(19) 113.7(9) . 1_555 1_555 yes
S(17) C(11) C(10) 41.8(5) . 1_555 1_555 yes
S(17) C(11) C(12) 71.9(7) . 1_555 1_555 yes
S(18) C(11) S(19) 120(1) . 1_555 1_555 yes
S(18) C(11) C(10) 167(1) . 1_555 1_555 yes
S(18) C(11) C(12) 162(1) . 1_555 1_555 yes
S(19) C(11) C(10) 72.0(7) . 1_555 1_555 yes
S(19) C(11) C(12) 41.8(5) . 1_555 1_555 yes
C(10) C(11) C(12) 30.2(5) . 1_555 1_555 yes
S(16) C(12) S(17) 69.3(4) . 1_555 1_555 yes
S(16) C(12) S(19) 148.5(8) . 1_555 1_555 yes
S(16) C(12) S(20) 88.8(5) . 1_555 1_555 yes
S(16) C(12) C(10) 33.4(7) . 1_555 1_555 yes
S(16) C(12) C(11) 106.6(7) . 1_555 1_555 yes
S(17) C(12) S(19) 79.3(5) . 1_555 1_555 yes
S(17) C(12) S(20) 158.1(8) . 1_555 1_555 yes
S(17) C(12) C(10) 35.9(7) . 1_555 1_555 yes
S(17) C(12) C(11) 37.4(5) . 1_555 1_555 yes
S(19) C(12) S(20) 122.6(9) . 1_555 1_555 yes
S(19) C(12) C(10) 115(1) . 1_555 1_555 yes
S(19) C(12) C(11) 41.9(5) . 1_555 1_555 yes
S(20) C(12) C(10) 122(1) . 1_555 1_555 yes
S(20) C(12) C(11) 164.6(9) . 1_555 1_555 yes
C(10) C(12) C(11) 73.3(10) . 1_555 1_555 yes
O(1) C(13) O(2) 92(1) . 1_555 1_555 yes
O(1) C(13) C(14) 94(2) . 1_555 1_555 yes
O(1) C(13) C(19) 42(1) . 1_555 1_555 yes
O(1) C(13) C(20) 36(1) . 1_555 1_555 yes
O(2) C(13) C(14) 21(1) . 1_555 1_555 yes
O(2) C(13) C(19) 100(1) . 1_555 1_555 yes
O(2) C(13) C(20) 120(1) . 1_555 1_555 yes
C(14) C(13) C(19) 116(1) . 1_555 1_555 yes
C(14) C(13) C(20) 128(2) . 1_555 1_555 yes
C(19) C(13) C(20) 25(1) . 1_555 1_555 yes
O(1) C(14) O(2) 117(2) . 1_555 1_555 yes
O(1) C(14) C(13) 37(1) . 1_555 1_555 yes
O(1) C(14) C(15) 110(1) . 1_555 1_555 yes
O(2) C(14) C(13) 129(2) . 1_555 1_555 yes
O(2) C(14) C(15) 27(1) . 1_555 1_555 yes
C(13) C(14) C(15) 106(1) . 1_555 1_555 yes
O(2) C(15) O(3) 107(1) . 1_555 1_555 yes
O(2) C(15) C(14) 21(1) . 1_555 1_555 yes
O(2) C(15) C(16) 103(2) . 1_555 1_555 yes
O(3) C(15) C(14) 113(1) . 1_555 1_555 yes
O(3) C(15) C(16) 17(1) . 1_555 1_555 yes
C(14) C(15) C(16) 116(2) . 1_555 1_555 yes
O(2) C(16) O(3) 135(3) . 1_555 1_555 yes
O(2) C(16) C(15) 39(1) . 1_555 1_555 yes
O(2) C(16) C(17) 118(1) . 1_555 1_555 yes
O(3) C(16) C(15) 141(3) . 1_555 1_555 yes
O(3) C(16) C(17) 28(1) . 1_555 1_555 yes
C(15) C(16) C(17) 112(1) . 1_555 1_555 yes
O(3) C(17) O(4) 110(1) . 1_555 1_555 yes
O(3) C(17) C(16) 20(1) . 1_555 1_555 yes
O(3) C(17) C(18) 113(2) . 1_555 1_555 yes
O(4) C(17) C(16) 106(1) . 1_555 1_555 yes
O(4) C(17) C(18) 30(1) . 1_555 1_555 yes
C(16) C(17) C(18) 120(2) . 1_555 1_555 yes
O(3) C(18) O(4) 112(2) . 1_555 1_555 yes
O(3) C(18) C(17) 34(1) . 1_555 1_555 yes
O(3) C(18) C(19) 102(1) . 1_555 1_555 yes
O(4) C(18) C(17) 117(2) . 1_555 1_555 yes
O(4) C(18) C(19) 10(1) . 1_555 1_555 yes
C(17) C(18) C(19) 108(1) . 1_555 1_555 yes
O(1) C(19) O(4) 134(3) . 1_555 1_555 yes
O(1) C(19) C(13) 24.5(8) . 1_555 1_555 yes
O(1) C(19) C(18) 123(1) . 1_555 1_555 yes
O(1) C(19) C(20) 45(2) . 1_555 1_555 yes
O(4) C(19) C(13) 132(2) . 1_555 1_555 yes
O(4) C(19) C(18) 13(1) . 1_555 1_555 yes
O(4) C(19) C(20) 166(5) . 1_555 1_555 yes
C(13) C(19) C(18) 119(1) . 1_555 1_555 yes
C(13) C(19) C(20) 54(1) . 1_555 1_555 yes
C(18) C(19) C(20) 166(3) . 1_555 1_555 yes
O(1) C(20) O(4) 98(2) . 1_555 1_555 yes
O(1) C(20) C(13) 29(1) . 1_555 1_555 yes
O(1) C(20) C(19) 98(2) . 1_555 1_555 yes
O(4) C(20) C(13) 104(1) . 1_555 1_555 yes
O(4) C(20) C(19) 6(2) . 1_555 1_555 yes
C(13) C(20) C(19) 100(2) . 1_555 1_555 yes

loop_
_geom_bond_atom_site_label_1
_geom_bond_atom_site_label_2
_geom_bond_distance
_geom_bond_site_symmetry_1
_geom_bond_site_symmetry_2
_geom_bond_publ_flag
Ni(1) S(1) 2.150(4) . . yes
Ni(1) S(5) 2.158(4) . . yes
Ni(1) S(6) 2.159(4) . . yes
Ni(1) S(10) 2.155(4) . . yes
Ni(1) C(4) 3.00(1) . . yes
Ni(2) S(11) 2.140(4) . . yes
Ni(2) S(15) 2.154(4) . . yes
Ni(2) S(16) 2.152(4) . . yes
Ni(2) S(20) 2.166(4) . . yes
S(1) S(10) 2.948(5) . . yes
S(1) C(1) 1.73(1) . . yes
S(1) C(3) 2.67(1) . . yes
S(2) S(3) 2.941(7) . . yes
S(2) S(4) 2.921(6) . . yes
S(2) C(1) 1.73(1) . . yes
S(2) C(2) 1.74(2) . . yes
S(2) C(3) 2.66(1) . . yes
S(3) S(4) 2.969(7) . . yes
S(3) C(2) 1.63(2) . . yes
S(4) C(1) 2.62(1) . . yes
S(4) C(2) 1.73(2) . . yes
S(4) C(3) 1.75(1) . . yes
S(5) S(6) 2.985(6) . . yes
S(5) C(1) 2.67(1) . . yes
S(5) C(3) 1.70(1) . . yes
S(6) C(4) 1.69(1) . . yes
S(6) C(6) 2.65(1) . . yes
S(7) S(8) 2.957(7) . . yes
S(7) S(9) 2.914(6) . . yes
S(7) C(4) 1.76(1) . . yes
S(7) C(5) 1.75(2) . . yes
S(7) C(6) 2.63(1) . . yes
S(8) S(9) 2.974(6) . . yes
S(8) C(5) 1.62(2) . . yes
S(9) C(4) 2.65(1) . . yes
S(9) C(5) 1.74(2) . . yes
S(9) C(6) 1.75(1) . . yes
S(10) C(4) 2.67(1) . . yes
S(10) C(6) 1.72(1) . . yes
S(11) S(20) 2.973(6) . . yes
S(11) C(7) 1.70(1) . . yes
S(11) C(9) 2.69(1) . . yes
S(12) S(13) 2.946(6) . . yes
S(12) S(14) 2.903(6) . . yes
S(12) C(7) 1.72(1) . . yes
S(12) C(8) 1.73(2) . . yes
S(12) C(9) 2.66(1) . . yes
S(13) S(14) 2.965(6) . . yes
S(13) C(8) 1.61(2) . . yes
S(14) C(7) 2.65(1) . . yes
S(14) C(8) 1.76(2) . . yes
S(14) C(9) 1.72(1) . . yes
S(15) S(16) 2.965(6) . . yes
S(15) C(7) 2.68(1) . . yes
S(15) C(9) 1.68(1) . . yes
S(16) C(10) 1.72(1) . . yes
S(16) C(12) 2.68(2) . . yes
S(17) S(18) 2.979(7) . . yes
S(17) S(19) 2.898(6) . . yes
S(17) C(10) 1.74(2) . . yes
S(17) C(11) 1.70(2) . . yes
S(17) C(12) 2.65(2) . . yes
S(18) S(19) 2.974(7) . . yes
S(18) C(11) 1.65(2) . . yes
S(19) C(10) 2.64(2) . . yes
S(19) C(11) 1.77(2) . . yes
S(19) C(12) 1.76(1) . . yes
S(20) C(10) 2.68(2) . . yes
S(20) C(12) 1.70(1) . . yes
Na(1) O(1) 2.63(2) . . yes
Na(1) O(1) 2.63(2) . 3_377 yes
Na(1) O(2) 2.80(2) . . yes
Na(1) O(2) 2.80(2) . 3_377 yes
Na(1) O(3) 2.76(3) . . yes
Na(1) O(3) 2.76(3) . 3_377 yes
Na(1) O(4) 2.85(3) . . yes
Na(1) O(4) 2.85(3) . 3_377 yes
Na(1) C(16) 2.83(4) . . yes
Na(1) C(16) 2.83(4) . 3_377 yes
Na(1) C(19) 2.95(4) . . yes
Na(1) C(19) 2.95(4) . 3_377 yes
O(1) O(2) 2.81(4) . . yes
O(1) O(4) 2.89(3) . . yes
O(1) C(13) 1.26(3) . . yes
O(1) C(14) 2.04(4) . . yes
O(1) C(19) 2.04(4) . . yes
O(1) C(20) 1.45(4) . . yes
O(2) C(13) 2.42(3) . . yes
O(2) C(14) 1.15(2) . . yes
O(2) C(15) 1.45(3) . . yes
O(2) C(16) 2.23(3) . . yes
O(3) C(15) 2.35(3) . . yes
O(3) C(16) 1.11(3) . . yes
O(3) C(17) 1.54(4) . . yes
O(3) C(18) 2.51(5) . . yes
O(4) C(17) 2.40(4) . . yes
O(4) C(18) 1.38(4) . . yes
O(4) C(19) 1.09(3) . . yes
O(4) C(20) 2.20(5) . . yes
C(1) C(2) 2.56(2) . . yes
C(1) C(3) 1.34(2) . . yes
C(2) C(3) 2.59(2) . . yes
C(4) C(5) 2.63(2) . . yes
C(4) C(6) 1.33(2) . . yes
C(5) C(6) 2.60(2) . . yes
C(7) C(8) 2.60(2) . . yes
C(7) C(9) 1.41(2) . . yes
C(8) C(9) 2.62(2) . . yes
C(10) C(11) 2.60(2) . . yes
C(10) C(12) 1.36(2) . . yes
C(11) C(12) 2.63(2) . . yes
C(13) C(14) 1.50(3) . . yes
C(13) C(19) 2.76(4) . . yes
C(13) C(20) 2.31(4) . . yes
C(14) C(15) 2.37(3) . . yes
C(15) C(16) 1.37(3) . . yes
C(16) C(17) 2.42(4) . . yes
C(17) C(18) 1.44(4) . . yes
C(18) C(19) 2.41(3) . . yes
C(19) C(20) 1.16(4) . . yes

loop_
_geom_contact_atom_site_label_1
_geom_contact_atom_site_label_2
_geom_contact_distance
_geom_contact_site_symmetry_1
_geom_contact_site_symmetry_2
_geom_contact_publ_flag
Ni(1) C(4) 3.00(1) . . ?
S(1) S(10) 2.948(5) . . ?
S(1) C(3) 2.67(1) . . ?
S(2) S(3) 2.941(7) . . ?
S(2) S(4) 2.921(6) . . ?
S(2) C(3) 2.66(1) . . ?
S(3) S(4) 2.969(7) . . ?
S(4) C(1) 2.62(1) . . ?
S(5) S(6) 2.985(6) . . ?
S(5) C(1) 2.67(1) . . ?
S(6) C(6) 2.65(1) . . ?
S(7) S(8) 2.957(7) . . ?
S(7) S(9) 2.914(6) . . ?
S(7) C(6) 2.63(1) . . ?
S(8) S(9) 2.974(6) . . ?
S(9) C(4) 2.65(1) . . ?
S(10) C(4) 2.67(1) . . ?
S(11) S(20) 2.973(6) . . ?
S(11) C(9) 2.69(1) . . ?
S(12) S(13) 2.946(6) . . ?
S(12) S(14) 2.903(6) . . ?
S(12) C(9) 2.66(1) . . ?
S(13) S(14) 2.965(6) . . ?
S(14) C(7) 2.65(1) . . ?
S(15) S(16) 2.965(6) . . ?
S(15) C(7) 2.68(1) . . ?
S(16) C(12) 2.68(2) . . ?
S(17) S(18) 2.979(7) . . ?
S(17) S(19) 2.898(6) . . ?
S(17) C(12) 2.65(2) . . ?
S(18) S(19) 2.974(7) . . ?
S(19) C(10) 2.64(2) . . ?
S(20) C(10) 2.68(2) . . ?
Na(1) O(1) 2.63(2) . . ?
Na(1) O(1) 2.63(2) . 3_377 ?
Na(1) O(2) 2.80(2) . . ?
Na(1) O(2) 2.80(2) . 3_377 ?
Na(1) O(3) 2.76(3) . . ?
Na(1) O(3) 2.76(3) . 3_377 ?
Na(1) O(4) 2.85(3) . . ?
Na(1) O(4) 2.85(3) . 3_377 ?
Na(1) C(16) 2.83(4) . . ?
Na(1) C(16) 2.83(4) . 3_377 ?
Na(1) C(19) 2.95(4) . . ?
Na(1) C(19) 2.95(4) . 3_377 ?
O(1) O(2) 2.81(4) . . ?
O(1) O(4) 2.89(3) . . ?
O(3) C(18) 2.51(5) . . ?
C(1) C(2) 2.56(2) . . ?
C(2) C(3) 2.59(2) . . ?
C(4) C(5) 2.63(2) . . ?
C(5) C(6) 2.60(2) . . ?
C(7) C(8) 2.60(2) . . ?
C(8) C(9) 2.62(2) . . ?
C(10) C(11) 2.60(2) . . ?
C(11) C(12) 2.63(2) . . ?
C(13) C(19) 2.76(4) . . ?
S(1) S(15) 3.526(6) . 2_556 ?
S(1) S(6) 3.539(6) . 2_456 ?
S(2) S(16) 3.460(6) . 2_556 ?
S(2) S(6) 3.583(6) . 2_456 ?
S(2) S(13) 3.587(7) . . ?
S(2) S(7) 3.590(6) . 2_456 ?
S(3) C(18) 3.56(2) . . ?
S(5) S(11) 3.546(5) . 2_546 ?
S(6) S(12) 3.522(6) . 2_546 ?
S(8) S(17) 3.562(7) . . ?
S(12) S(15) 3.591(5) . 2_556 ?
S(13) O(1) 3.50(2) . 3_477 ?
C(3) C(7) 3.57(2) . 1_455 ?
C(4) C(12) 3.56(2) . 1_455 ?
C(5) C(10) 3.59(2) . . ?
